data_4030349
loop_
_publ_author_name
'Perrin, A.'
'Leduc, L.'
'Sergent, M.'

_publ_section_title
;
 Halogen bridged Re6L8 units in octahedral cluster thenium chalcohalides
;
_journal_name_full 'European Journal of Solid State and Inorganic Chemistry'
_journal_page_first 919
_journal_page_last 931
_journal_volume 28
_journal_year 1991
_chemical_formula_sum 'Cl6 Re6 Se6'
_chemical_formula_weight 1803.72
_space_group_IT_number 64
_symmetry_cell_setting orthorhombic
_symmetry_Int_Tables_number 64
_symmetry_space_group_name_Hall '-C 2ac 2'
_symmetry_space_group_name_H-M 'C m c a'
_cell_angle_alpha 90
_cell_angle_beta 90
_cell_angle_gamma 90
_cell_formula_units_Z 4
_cell_length_a 13.892(2)
_cell_length_b 11.286(5)
_cell_length_c 11.310(4)
_cell_volume 1773.2(10)
_diffrn_ambient_temperature 293
_diffrn_radiation_probe x-ray
_diffrn_radiation_type MoK\a
_diffrn_radiation_wavelength 0.71069
_exptl_absorpt_coefficient_mu 53.531
_exptl_crystal_density_diffrn 6.717
_exptl_crystal_F_000 3008
_refine_ls_number_parameters 50
_refine_ls_number_reflns 707
_refine_ls_R_factor_gt 0.065
_refine_ls_wR_factor_gt 0.085
_cod_data_source_file EJSSIC-1991-28-919-931.cif
_cod_data_source_block Re6Se6Cl6
_cod_original_sg_symbol_Hall '-C 2bc 2'
_cod_database_code 4030349

loop_
_symmetry_equiv_pos_site_id
_symmetry_equiv_pos_as_xyz
1 x,y,z
2 -x,1/2-y,1/2+z
3 x,-y,-z
4 -x,1/2+y,1/2-z
5 -x,-y,-z
6 x,1/2+y,1/2-z
7 -x,y,z
8 x,1/2-y,1/2+z
9 1/2+x,1/2+y,z
10 1/2-x,-y,1/2+z
11 1/2+x,1/2-y,-z
12 1/2-x,y,1/2-z
13 1/2-x,1/2-y,-z
14 1/2+x,y,1/2-z
15 1/2-x,1/2+y,z
16 1/2+x,-y,1/2+z

loop_
_atom_site_label
_atom_site_type_symbol
_atom_site_thermal_displace_type
_atom_site_fract_x
_atom_site_fract_y
_atom_site_fract_z
_atom_site_occupancy
_atom_site_U_iso_or_equiv
Re1 Re Uiso 0.13290(10) 0.00000 0.00000 1.000 0.0110(4)
Re2 Re Uiso 0.00000 0.14860(10) 0.06870(10) 1.000 0.0112(4)
Re3 Re Uiso 0.00000 0.93100(10) 0.14840(10) 1.000 0.0109(4)
Se1 Se Uiso 0.1276(3) 0.2083(3) 0.9237(3) 0.710 0.0172(8)
Se2 Se Uiso 0.1267(3) 0.9228(3) 0.7915(3) 0.730 0.0168(8)
Cl3 Cl Uiso 0.3028(8) 0.00000 0.00000 1.000 0.025(3)
Cl4 Cl Uiso 0.00000 0.3524(8) 0.1489(9) 1.000 0.022(3)
Cl1 Cl Uiso 0.1276(3) 0.2083(3) 0.9237(3) 0.290 0.0172(8)
Cl2 Cl Uiso 0.1267(3) 0.9228(3) 0.7915(3) 0.270 0.0168(8)

loop_
_atom_type_symbol
_atom_type_description
_atom_type_scat_dispersion_real
_atom_type_scat_dispersion_imag
_atom_type_scat_source
Cl Cl 0.1484 0.1585 ' International Tables Vol C Tables 4.2.6.8 and 6.1.1.4'
Re Re -1.0185 7.2310 ' International Tables Vol C Tables 4.2.6.8 and 6.1.1.4'
Se Se -0.0929 2.2259 ' International Tables Vol C Tables 4.2.6.8 and 6.1.1.4'

loop_
_geom_angle_atom_site_label_1
_geom_angle_atom_site_label_2
_geom_angle_atom_site_label_3
_geom_angle
_geom_angle_site_symmetry_1
_geom_angle_site_symmetry_3
_geom_angle_publ_flag
Re2 Re1 Cl3 134.97(3) . . yes
Re2 Re1 Se2 118.49(10) . 1_544 yes
Re2 Re1 Re3 60.07(4) . 1_545 yes
Re2 Re1 Se1 58.62(9) . 1_554 yes
Re2 Re1 Re2 90.07(5) . 3_555 yes
Re2 Re1 Se1 118.63(10) . 3_556 yes
Re2 Re1 Re3 60.04(4) . 3_565 yes
Re2 Re1 Se2 58.31(9) . 3_566 yes
Se2 Re1 Cl3 91.96(10) 1_544 . yes
Re3 Re1 Cl3 134.94(3) 1_545 . yes
Se1 Re1 Cl3 91.68(10) 1_554 . yes
Re2 Re1 Cl3 134.97(3) 3_555 . yes
Se1 Re1 Cl3 91.68(10) 3_556 . yes
Re3 Re1 Cl3 134.94(3) 3_565 . yes
Se2 Re1 Cl3 91.96(10) 3_566 . yes
Re3 Re1 Se2 118.33(10) 1_545 1_544 yes
Re2 Re1 Se2 58.31(9) 3_555 1_544 yes
Re3 Re1 Se2 58.47(9) 3_565 1_544 yes
Se2 Re1 Se2 176.08(15) 1_544 3_566 yes
Re3 Re1 Se1 118.68(10) 1_545 1_554 yes
Re2 Re1 Re3 60.04(4) 3_555 1_545 yes
Re3 Re1 Se1 58.57(9) 1_545 3_556 yes
Re3 Re1 Re3 90.12(5) 1_545 3_565 yes
Re3 Re1 Se2 58.47(9) 1_545 3_566 yes
Re2 Re1 Se1 118.63(10) 3_555 1_554 yes
Se1 Re1 Se1 176.63(15) 1_554 3_556 yes
Re3 Re1 Se1 58.57(9) 3_565 1_554 yes
Re2 Re1 Se1 58.62(9) 3_555 3_556 yes
Re2 Re1 Re3 60.07(4) 3_555 3_565 yes
Re2 Re1 Se2 118.49(10) 3_555 3_566 yes
Re3 Re1 Se1 118.68(10) 3_565 3_556 yes
Re3 Re1 Se2 118.33(10) 3_565 3_566 yes
Re1 Re2 Cl4 134.94(3) . . yes
Re1 Re2 Re3 59.99(3) . 1_545 yes
Re1 Re2 Se1 58.55(8) . 1_554 yes
Re1 Re2 Re3 60.01(3) . 3_565 yes
Re1 Re2 Se2 58.90(8) . 3_566 yes
Re1 Re2 Re1 89.94(5) . 5_555 yes
Re1 Re2 Se2 118.61(9) . 5_566 yes
Re1 Re2 Se1 118.53(9) . 7_554 yes
Re3 Re2 Cl4 138.3(2) 1_545 . yes
Se1 Re2 Cl4 89.43(18) 1_554 . yes
Re3 Re2 Cl4 131.6(2) 3_565 . yes
Se2 Re2 Cl4 93.89(18) 3_566 . yes
Re1 Re2 Cl4 134.94(3) 5_555 . yes
Se2 Re2 Cl4 93.89(18) 5_566 . yes
Se1 Re2 Cl4 89.43(18) 7_554 . yes
Re3 Re2 Se1 118.53(9) 1_545 1_554 yes
Re3 Re2 Re3 90.06(5) 1_545 3_565 yes
Re3 Re2 Se2 58.63(9) 1_545 3_566 yes
Re1 Re2 Re3 59.99(3) 5_555 1_545 yes
Re3 Re2 Se2 58.63(9) 1_545 5_566 yes
Re3 Re2 Se1 118.53(9) 1_545 7_554 yes
Re3 Re2 Se1 58.54(9) 3_565 1_554 yes
Re1 Re2 Se1 118.53(9) 5_555 1_554 yes
Se1 Re2 Se1 89.99(13) 1_554 7_554 yes
Re3 Re2 Se2 118.90(9) 3_565 3_566 yes
Re1 Re2 Re3 60.01(3) 5_555 3_565 yes
Re3 Re2 Se2 118.90(9) 3_565 5_566 yes
Re3 Re2 Se1 58.54(9) 3_565 7_554 yes
Re1 Re2 Se2 118.61(9) 5_555 3_566 yes
Se2 Re2 Se2 89.53(13) 3_566 5_566 yes
Re1 Re2 Se2 58.90(8) 5_555 5_566 yes
Re1 Re2 Se1 58.55(8) 5_555 7_554 yes
Re1 Re3 Re2 59.94(3) 1_565 1_565 yes
Re1 Re3 Re2 59.96(3) 1_565 3_565 yes
Re1 Re3 Se1 58.55(8) 1_565 3_566 yes
Re1 Re3 Se2 58.80(8) 1_565 3_576 yes
Re1 Re3 Cl4 134.94(3) 1_565 4_555 yes
Re1 Re3 Re1 89.88(5) 1_565 5_565 yes
Re1 Re3 Se1 118.53(9) 1_565 5_566 yes
Re1 Re3 Se2 118.30(9) 1_565 5_576 yes
Re2 Re3 Re2 89.94(5) 1_565 3_565 yes
Re2 Re3 Se1 118.48(9) 1_565 3_566 yes
Re2 Re3 Se2 58.36(9) 1_565 3_576 yes
Re2 Re3 Cl4 131.3(2) 1_565 4_555 yes
Re1 Re3 Re2 59.94(3) 5_565 1_565 yes
Re2 Re3 Se1 118.48(9) 1_565 5_566 yes
Re2 Re3 Se2 58.36(9) 1_565 5_576 yes
Re2 Re3 Se1 58.59(9) 3_565 3_566 yes
Re2 Re3 Se2 118.74(9) 3_565 3_576 yes
Re2 Re3 Cl4 138.8(2) 3_565 4_555 yes
Re1 Re3 Re2 59.96(3) 5_565 3_565 yes
Re2 Re3 Se1 58.59(9) 3_565 5_566 yes
Re2 Re3 Se2 118.74(9) 3_565 5_576 yes
Se1 Re3 Cl4 94.42(17) 3_566 4_555 yes
Re1 Re3 Se1 118.53(9) 5_565 3_566 yes
Se1 Re3 Se1 90.05(13) 3_566 5_566 yes
Se2 Re3 Cl4 89.12(17) 3_576 4_555 yes
Re1 Re3 Se2 118.30(9) 5_565 3_576 yes
Se2 Re3 Se2 89.21(13) 3_576 5_576 yes
Re1 Re3 Cl4 134.94(3) 5_565 4_555 yes
Se1 Re3 Cl4 94.42(17) 5_566 4_555 yes
Se2 Re3 Cl4 89.12(17) 5_576 4_555 yes
Re1 Re3 Se1 58.55(8) 5_565 5_566 yes
Re1 Re3 Se2 58.80(8) 5_565 5_576 yes
Re1 Se1 Re2 62.83(9) 1_556 1_556 yes
Re1 Se1 Re3 62.88(9) 1_556 3_566 yes
Re2 Se1 Re3 62.88(10) 1_556 3_566 yes
Re1 Se2 Re2 62.79(9) 1_566 3_566 yes
Re1 Se2 Re3 62.73(9) 1_566 3_576 yes
Re2 Se2 Re3 63.01(10) 3_566 3_576 yes
Re2 Cl1 Re3 62.88(10) 1_556 3_566 yes
Re1 Cl1 Re2 62.83(9) 1_556 1_556 yes
Re1 Cl1 Re3 62.88(9) 1_556 3_566 yes
Re2 Cl2 Re3 63.01(10) 3_566 3_576 yes
Re1 Cl2 Re2 62.79(9) 1_566 3_566 yes
Re1 Cl2 Re3 62.73(9) 1_566 3_576 yes
Re2 Cl4 Re3 132.7(4) . 4_545 yes

loop_
_geom_bond_atom_site_label_1
_geom_bond_atom_site_label_2
_geom_bond_distance
_geom_bond_site_symmetry_2
_geom_bond_publ_flag
Re1 Re2 2.6125(17) . yes
Re1 Cl3 2.360(11) . yes
Re1 Se2 2.515(4) 1_544 yes
Re1 Re3 2.6138(17) 1_545 yes
Re1 Se1 2.505(4) 1_554 yes
Re1 Re2 2.6125(17) 3_555 yes
Re1 Se1 2.505(4) 3_556 yes
Re1 Re3 2.6138(17) 3_565 yes
Re1 Se2 2.515(4) 3_566 yes
Re2 Cl4 2.473(9) . yes
Re2 Re3 2.616(2) 1_545 yes
Re2 Se1 2.507(4) 1_554 yes
Re2 Re3 2.615(2) 3_565 yes
Re2 Se2 2.500(4) 3_566 yes
Re2 Se2 2.500(4) 5_566 yes
Re2 Se1 2.507(4) 7_554 yes
Re3 Se1 2.506(4) 3_566 yes
Re3 Se2 2.507(4) 3_576 yes
Re3 Cl4 2.458(10) 4_555 yes
Re3 Se1 2.506(4) 5_566 yes
Re3 Se2 2.507(4) 5_576 yes

loop_
_geom_torsion_atom_site_label_1
_geom_torsion_atom_site_label_2
_geom_torsion_atom_site_label_3
_geom_torsion_atom_site_label_4
_geom_torsion
_geom_torsion_publ_flag
Cl3 Re1 Re2 Cl4 4.7(3) no
